data_4326296
loop_
_publ_author_name
'Radovan Herchel'
'Ji\<r\'i Tu\<cek'
'Zden\<ek Tr\'avn\'i\<cek'
'Dimitris Petridis'
'Radek Zbo\<ril'

_publ_section_title
;
 Crystal Water Molecules as Magnetic Tuners in Molecular Metamagnets
 Exhibiting Antiferro-Ferro-Paramagnetic Transitions
;
_journal_name_full 'Inorganic Chemistry'
_journal_page_first 9153
_journal_page_last 9163
_journal_paper_doi 10.1021/ic201358c
_journal_volume 50
_journal_year 2011
_chemical_formula_sum 'C24 H48 Fe2 N24 Ni3'
_chemical_formula_weight 960.69
_chemical_name_systematic
; 
 ? 
;
_space_group_IT_number 2
_symmetry_cell_setting triclinic
_symmetry_space_group_name_Hall '-P 1'
_symmetry_space_group_name_H-M 'P -1'
_atom_sites_solution_hydrogens geom
_atom_sites_solution_primary direct
_atom_sites_solution_secondary difmap
_audit_creation_method SHELXL-97
_cell_angle_alpha 78.584(5)
_cell_angle_beta 77.080(5)
_cell_angle_gamma 79.211(5)
_cell_formula_units_Z 1
_cell_length_a 7.4441(5)
_cell_length_b 9.5528(6)
_cell_length_c 14.4550(8)
_cell_measurement_reflns_used 5190
_cell_measurement_temperature 120(2)
_cell_measurement_theta_max 33.2265
_cell_measurement_theta_min 2.9262
_cell_volume 971.03(11)
_computing_structure_refinement 'SHELXL-97 (Sheldrick, 1997)'
_computing_structure_solution 'SHELXS-97 (Sheldrick, 1990)'
_diffrn_ambient_temperature 120(2)
_diffrn_detector_area_resol_mean 8.3611
_diffrn_measured_fraction_theta_full 0.996
_diffrn_measured_fraction_theta_max 0.996
_diffrn_measurement_device_type 'Xcalibur, Sapphire2, large Be window'
_diffrn_measurement_method '\w scans'
_diffrn_radiation_monochromator graphite
_diffrn_radiation_source 'Enhance (Mo) X-ray Source'
_diffrn_radiation_type MoK\a
_diffrn_radiation_wavelength 0.71073
_diffrn_reflns_av_R_equivalents 0.0436
_diffrn_reflns_av_sigmaI/netI 0.0646
_diffrn_reflns_limit_h_max 8
_diffrn_reflns_limit_h_min -8
_diffrn_reflns_limit_k_max 11
_diffrn_reflns_limit_k_min -11
_diffrn_reflns_limit_l_max 17
_diffrn_reflns_limit_l_min -16
_diffrn_reflns_number 8890
_diffrn_reflns_theta_full 25.00
_diffrn_reflns_theta_max 25.00
_diffrn_reflns_theta_min 2.93
_exptl_absorpt_coefficient_mu 2.211
_exptl_absorpt_correction_T_max 0.7773
_exptl_absorpt_correction_T_min 0.6917
_exptl_absorpt_correction_type multi-scan
_exptl_absorpt_process_details
;
CrysAlis RED, Oxford Diffraction Ltd.,
Version 1.171.33.52 (release 06-11-2009 CrysAlis171 .NET)
(compiled Nov  6 2009,16:24:50)
empirical absorption correction using spherical harmonics,
 implemented in SCALE3 ABSPACK scaling algorithm.
;
_exptl_crystal_colour black
_exptl_crystal_density_diffrn 1.643
_exptl_crystal_description prism
_exptl_crystal_F_000 496
_exptl_crystal_size_max 0.18
_exptl_crystal_size_mid 0.15
_exptl_crystal_size_min 0.12
_refine_diff_density_max 1.429
_refine_diff_density_min -1.004
_refine_diff_density_rms 0.147
_refine_ls_extinction_method none
_refine_ls_goodness_of_fit_ref 0.938
_refine_ls_hydrogen_treatment constr
_refine_ls_matrix_type full
_refine_ls_number_parameters 241
_refine_ls_number_reflns 3401
_refine_ls_number_restraints 0
_refine_ls_restrained_S_all 0.938
_refine_ls_R_factor_all 0.0724
_refine_ls_R_factor_gt 0.0467
_refine_ls_shift/su_max 0.000
_refine_ls_shift/su_mean 0.000
_refine_ls_structure_factor_coef Fsqd
_refine_ls_weighting_details 'calc w=1/[\s^2^(Fo^2^)+(0.0747P)^2^+0.0000P] where P=(Fo^2^+2Fc^2^)/3'
_refine_ls_weighting_scheme calc
_refine_ls_wR_factor_gt 0.1099
_refine_ls_wR_factor_ref 0.1152
_reflns_number_gt 2414
_reflns_number_total 3401
_reflns_threshold_expression >2sigma(I)
_cod_data_source_file ic201358c_si_002_2.cif
_cod_data_source_block compound3
_cod_original_cell_volume 971.02(10)
_cod_database_code 4326296

loop_
_symmetry_equiv_pos_as_xyz
'x, y, z'
'-x, -y, -z'

loop_
_atom_site_label
_atom_site_type_symbol
_atom_site_fract_x
_atom_site_fract_y
_atom_site_fract_z
_atom_site_U_iso_or_equiv
_atom_site_adp_type
_atom_site_occupancy
_atom_site_symmetry_multiplicity
_atom_site_calc_flag
_atom_site_refinement_flags
Ni1 Ni 0.14637(8) -0.63581(6) 0.34027(4) 0.01459(18) Uani 1 1 d .
N1 N 0.0280(5) -0.6803(4) 0.4876(2) 0.0162(9) Uani 1 1 d .
H1C H 0.1184 -0.6942 0.5241 0.019 Uiso 1 1 calc R
H1D H -0.0609 -0.6045 0.5053 0.019 Uiso 1 1 calc R
C1 C -0.0568(7) -0.8116(5) 0.5024(3) 0.0189(11) Uani 1 1 d .
H1A H -0.1428 -0.8218 0.5655 0.023 Uiso 1 1 calc R
H1B H 0.0413 -0.8973 0.5018 0.023 Uiso 1 1 calc R
Ni2 Ni 0.0000 0.0000 0.0000 0.0145(2) Uani 1 2 d S
N2 N -0.0286(5) -0.7813(4) 0.3291(3) 0.0166(9) Uani 1 1 d .
H2C H -0.0922 -0.7437 0.2798 0.020 Uiso 1 1 calc R
H2D H 0.0414 -0.8681 0.3169 0.020 Uiso 1 1 calc R
C2 C -0.1622(6) -0.8019(5) 0.4230(3) 0.0198(11) Uani 1 1 d .
H2A H -0.2162 -0.8915 0.4305 0.024 Uiso 1 1 calc R
H2B H -0.2650 -0.7195 0.4257 0.024 Uiso 1 1 calc R
Fe3 Fe -0.42386(8) -0.26625(7) 0.26219(4) 0.01373(19) Uani 1 1 d .
N3 N 0.3751(5) -0.8026(4) 0.3500(2) 0.0159(9) Uani 1 1 d .
H3C H 0.4161 -0.8080 0.4063 0.019 Uiso 1 1 calc R
H3D H 0.3405 -0.8900 0.3495 0.019 Uiso 1 1 calc R
C3 C 0.5249(6) -0.7692(5) 0.2663(3) 0.0179(11) Uani 1 1 d .
H3A H 0.6217 -0.8551 0.2596 0.021 Uiso 1 1 calc R
H3B H 0.5841 -0.6896 0.2754 0.021 Uiso 1 1 calc R
C4 C 0.4405(6) -0.7255(5) 0.1775(3) 0.0182(11) Uani 1 1 d .
H4A H 0.5353 -0.6917 0.1217 0.022 Uiso 1 1 calc R
H4B H 0.3971 -0.8095 0.1635 0.022 Uiso 1 1 calc R
N4 N 0.2828(5) -0.6093(4) 0.1934(3) 0.0181(9) Uani 1 1 d .
H4C H 0.1997 -0.6104 0.1552 0.022 Uiso 1 1 calc R
H4D H 0.3251 -0.5214 0.1765 0.022 Uiso 1 1 calc R
N5 N -0.0720(6) -0.4744(4) 0.3088(3) 0.0182(9) Uani 1 1 d .
C5 C -0.2020(6) -0.4000(5) 0.2895(3) 0.0136(10) Uani 1 1 d .
N6 N -0.3975(5) -0.3777(4) 0.0709(3) 0.0196(9) Uani 1 1 d .
C6 C -0.4101(6) -0.3397(5) 0.1437(3) 0.0177(11) Uani 1 1 d .
C7 C -0.6428(6) -0.1255(5) 0.2436(3) 0.0130(10) Uani 1 1 d .
N7 N -0.7711(6) -0.0393(4) 0.2354(3) 0.0201(9) Uani 1 1 d .
C8 C -0.4201(6) -0.1903(5) 0.3754(3) 0.0179(11) Uani 1 1 d .
N8 N -0.4073(6) -0.1461(4) 0.4430(3) 0.0257(10) Uani 1 1 d .
N9 N -0.1836(5) -0.0473(4) 0.1300(3) 0.0175(9) Uani 1 1 d .
C9 C -0.2720(6) -0.1278(5) 0.1845(3) 0.0151(10) Uani 1 1 d .
N11 N 0.3077(5) -0.4868(4) 0.3589(3) 0.0166(9) Uani 1 1 d .
C11 C -0.5896(6) -0.4060(5) 0.3295(3) 0.0149(10) Uani 1 1 d .
N20 N 0.0997(5) 0.1516(4) 0.0557(3) 0.0157(9) Uani 1 1 d .
H20C H 0.1238 0.1134 0.1161 0.019 Uiso 1 1 calc R
H20D H 0.2080 0.1772 0.0164 0.019 Uiso 1 1 calc R
N21 N 0.1834(5) -0.1812(4) 0.0473(3) 0.0190(9) Uani 1 1 d .
H21C H 0.3030 -0.1739 0.0140 0.023 Uiso 1 1 calc R
H21D H 0.1820 -0.1866 0.1118 0.023 Uiso 1 1 calc R
C21 C -0.0465(7) 0.2777(5) 0.0602(3) 0.0204(11) Uani 1 1 d .
H21A H 0.0059 0.3619 0.0675 0.025 Uiso 1 1 calc R
H21B H -0.1472 0.2578 0.1165 0.025 Uiso 1 1 calc R
C22 C 0.1245(6) -0.3110(5) 0.0311(3) 0.0186(11) Uani 1 1 d .
H22A H 0.0282 -0.3442 0.0863 0.022 Uiso 1 1 calc R
H22B H 0.2323 -0.3893 0.0256 0.022 Uiso 1 1 calc R

loop_
_atom_site_aniso_label
_atom_site_aniso_U_11
_atom_site_aniso_U_22
_atom_site_aniso_U_33
_atom_site_aniso_U_23
_atom_site_aniso_U_13
_atom_site_aniso_U_12
Ni1 0.0121(3) 0.0178(4) 0.0102(3) -0.0021(2) 0.0041(2) -0.0009(2)
N1 0.015(2) 0.018(2) 0.013(2) -0.0058(16) 0.0034(16) -0.0002(17)
C1 0.021(3) 0.019(3) 0.012(2) -0.003(2) 0.006(2) -0.004(2)
Ni2 0.0142(4) 0.0180(5) 0.0077(4) -0.0013(3) 0.0044(3) -0.0024(4)
N2 0.014(2) 0.018(2) 0.014(2) -0.0022(16) 0.0029(16) -0.0009(17)
C2 0.014(2) 0.022(3) 0.019(3) -0.009(2) 0.010(2) -0.004(2)
Fe3 0.0127(4) 0.0172(4) 0.0079(3) -0.0025(3) 0.0044(3) -0.0011(3)
N3 0.014(2) 0.023(2) 0.0071(19) -0.0007(16) 0.0039(15) -0.0027(17)
C3 0.013(2) 0.020(3) 0.018(3) -0.006(2) 0.0030(19) 0.000(2)
C4 0.017(2) 0.025(3) 0.008(2) -0.005(2) 0.0080(19) -0.001(2)
N4 0.017(2) 0.023(2) 0.012(2) 0.0011(17) -0.0003(16) -0.0039(18)
N5 0.016(2) 0.021(2) 0.015(2) -0.0039(17) 0.0029(17) -0.0031(19)
C5 0.014(2) 0.016(3) 0.008(2) -0.0008(19) 0.0060(19) -0.005(2)
N6 0.020(2) 0.023(2) 0.016(2) -0.0053(18) -0.0014(17) -0.0030(18)
C6 0.013(2) 0.021(3) 0.015(3) 0.000(2) 0.004(2) -0.002(2)
C7 0.016(2) 0.015(3) 0.006(2) -0.0001(19) 0.0023(19) -0.005(2)
N7 0.020(2) 0.027(3) 0.010(2) -0.0031(18) 0.0028(17) -0.003(2)
C8 0.011(2) 0.017(3) 0.017(3) 0.002(2) 0.006(2) 0.003(2)
N8 0.031(3) 0.027(3) 0.017(2) -0.008(2) -0.0002(19) 0.002(2)
N9 0.017(2) 0.023(2) 0.011(2) -0.0059(18) 0.0037(17) -0.0018(19)
C9 0.012(2) 0.023(3) 0.008(2) -0.008(2) 0.0032(19) 0.002(2)
N11 0.015(2) 0.019(2) 0.014(2) -0.0041(17) 0.0036(16) -0.0037(19)
C11 0.015(2) 0.017(3) 0.010(2) -0.005(2) 0.0012(19) 0.003(2)
N20 0.015(2) 0.022(2) 0.0084(19) -0.0020(16) 0.0020(15) -0.0045(17)
N21 0.015(2) 0.027(2) 0.012(2) -0.0055(17) 0.0016(16) 0.0009(18)
C21 0.024(3) 0.020(3) 0.015(2) -0.006(2) 0.003(2) -0.002(2)
C22 0.019(3) 0.020(3) 0.012(2) 0.000(2) 0.002(2) 0.000(2)

loop_
_atom_type_symbol
_atom_type_description
_atom_type_scat_dispersion_real
_atom_type_scat_dispersion_imag
_atom_type_scat_source
C C 0.0033 0.0016 'International Tables Vol C Tables 4.2.6.8 and 6.1.1.4'
H H 0.0000 0.0000 'International Tables Vol C Tables 4.2.6.8 and 6.1.1.4'
N N 0.0061 0.0033 'International Tables Vol C Tables 4.2.6.8 and 6.1.1.4'
Fe Fe 0.3463 0.8444 'International Tables Vol C Tables 4.2.6.8 and 6.1.1.4'
Ni Ni 0.3393 1.1124 'International Tables Vol C Tables 4.2.6.8 and 6.1.1.4'

loop_
_geom_angle_atom_site_label_1
_geom_angle_atom_site_label_2
_geom_angle_atom_site_label_3
_geom_angle
_geom_angle_site_symmetry_1
_geom_angle_site_symmetry_3
N5 Ni1 N1 94.09(14) . .
N5 Ni1 N3 171.33(14) . .
N1 Ni1 N3 93.83(14) . .
N5 Ni1 N11 93.01(15) . .
N1 Ni1 N11 94.17(14) . .
N3 Ni1 N11 89.94(15) . .
N5 Ni1 N2 85.31(15) . .
N1 Ni1 N2 82.72(14) . .
N3 Ni1 N2 92.18(15) . .
N11 Ni1 N2 176.34(14) . .
N5 Ni1 N4 91.06(14) . .
N1 Ni1 N4 174.69(14) . .
N3 Ni1 N4 80.96(14) . .
N11 Ni1 N4 86.89(15) . .
N2 Ni1 N4 96.38(14) . .
C1 N1 Ni1 107.2(3) . .
C1 N1 H1C 110.3 . .
Ni1 N1 H1C 110.3 . .
C1 N1 H1D 110.3 . .
Ni1 N1 H1D 110.3 . .
H1C N1 H1D 108.5 . .
N1 C1 C2 109.0(4) . .
N1 C1 H1A 109.9 . .
C2 C1 H1A 109.9 . .
N1 C1 H1B 109.9 . .
C2 C1 H1B 109.9 . .
H1A C1 H1B 108.3 . .
N9 Ni2 N9 180.0 . 2
N9 Ni2 N21 92.47(14) . 2
N9 Ni2 N21 87.53(14) 2 2
N9 Ni2 N21 87.53(14) . .
N9 Ni2 N21 92.47(14) 2 .
N21 Ni2 N21 180.0 2 .
N9 Ni2 N20 89.26(14) . 2
N9 Ni2 N20 90.74(14) 2 2
N21 Ni2 N20 96.93(14) 2 2
N21 Ni2 N20 83.07(14) . 2
N9 Ni2 N20 90.74(14) . .
N9 Ni2 N20 89.26(14) 2 .
N21 Ni2 N20 83.07(14) 2 .
N21 Ni2 N20 96.93(14) . .
N20 Ni2 N20 180.00(16) 2 .
C2 N2 Ni1 107.0(3) . .
C2 N2 H2C 110.3 . .
Ni1 N2 H2C 110.3 . .
C2 N2 H2D 110.3 . .
Ni1 N2 H2D 110.3 . .
H2C N2 H2D 108.6 . .
N2 C2 C1 108.0(4) . .
N2 C2 H2A 110.1 . .
C1 C2 H2A 110.1 . .
N2 C2 H2B 110.1 . .
C1 C2 H2B 110.1 . .
H2A C2 H2B 108.4 . .
C9 Fe3 C8 90.18(19) . .
C9 Fe3 C7 88.60(18) . .
C8 Fe3 C7 88.88(18) . .
C9 Fe3 C6 86.38(18) . .
C8 Fe3 C6 175.96(18) . .
C7 Fe3 C6 93.16(18) . .
C9 Fe3 C11 174.05(19) . .
C8 Fe3 C11 94.94(18) . .
C7 Fe3 C11 88.47(18) . .
C6 Fe3 C11 88.60(18) . .
C9 Fe3 C5 90.84(18) . .
C8 Fe3 C5 86.46(18) . .
C7 Fe3 C5 175.30(18) . .
C6 Fe3 C5 91.46(18) . .
C11 Fe3 C5 92.49(18) . .
C3 N3 Ni1 107.8(3) . .
C3 N3 H3C 110.1 . .
Ni1 N3 H3C 110.1 . .
C3 N3 H3D 110.1 . .
Ni1 N3 H3D 110.1 . .
H3C N3 H3D 108.5 . .
N3 C3 C4 108.4(4) . .
N3 C3 H3A 110.0 . .
C4 C3 H3A 110.0 . .
N3 C3 H3B 110.0 . .
C4 C3 H3B 110.0 . .
H3A C3 H3B 108.4 . .
N4 C4 C3 109.1(4) . .
N4 C4 H4A 109.9 . .
C3 C4 H4A 109.9 . .
N4 C4 H4B 109.9 . .
C3 C4 H4B 109.9 . .
H4A C4 H4B 108.3 . .
C4 N4 Ni1 110.4(3) . .
C4 N4 H4C 109.6 . .
Ni1 N4 H4C 109.6 . .
C4 N4 H4D 109.6 . .
Ni1 N4 H4D 109.6 . .
H4C N4 H4D 108.1 . .
C5 N5 Ni1 171.1(4) . .
N5 C5 Fe3 176.6(4) . .
N6 C6 Fe3 176.6(4) . .
N7 C7 Fe3 177.2(4) . .
N8 C8 Fe3 176.3(4) . .
C9 N9 Ni2 149.9(3) . .
N9 C9 Fe3 173.7(4) . .
C11 N11 Ni1 151.9(3) 1_655 .
N11 C11 Fe3 172.1(4) 1_455 .
C21 N20 Ni2 106.7(3) . .
C21 N20 H20C 110.4 . .
Ni2 N20 H20C 110.4 . .
C21 N20 H20D 110.4 . .
Ni2 N20 H20D 110.4 . .
H20C N20 H20D 108.6 . .
C22 N21 Ni2 108.7(3) . .
C22 N21 H21C 110.0 . .
Ni2 N21 H21C 110.0 . .
C22 N21 H21D 110.0 . .
Ni2 N21 H21D 110.0 . .
H21C N21 H21D 108.3 . .
N20 C21 C22 109.4(4) . 2
N20 C21 H21A 109.8 . .
C22 C21 H21A 109.8 2 .
N20 C21 H21B 109.8 . .
C22 C21 H21B 109.8 2 .
H21A C21 H21B 108.2 . .
N21 C22 C21 109.7(4) . 2
N21 C22 H22A 109.7 . .
C21 C22 H22A 109.7 2 .
N21 C22 H22B 109.7 . .
C21 C22 H22B 109.7 2 .
H22A C22 H22B 108.2 . .

loop_
_geom_bond_atom_site_label_1
_geom_bond_atom_site_label_2
_geom_bond_distance
_geom_bond_site_symmetry_2
Ni1 N5 2.083(4) .
Ni1 N1 2.106(3) .
Ni1 N3 2.112(4) .
Ni1 N11 2.116(4) .
Ni1 N2 2.124(4) .
Ni1 N4 2.126(4) .
N1 C1 1.465(6) .
N1 H1C 0.9200 .
N1 H1D 0.9200 .
C1 C2 1.508(7) .
C1 H1A 0.9900 .
C1 H1B 0.9900 .
Ni2 N9 2.085(4) .
Ni2 N9 2.085(4) 2
Ni2 N21 2.096(4) 2
Ni2 N21 2.096(4) .
Ni2 N20 2.104(4) 2
Ni2 N20 2.104(4) .
N2 C2 1.495(5) .
N2 H2C 0.9200 .
N2 H2D 0.9200 .
C2 H2A 0.9900 .
C2 H2B 0.9900 .
Fe3 C9 1.922(5) .
Fe3 C8 1.925(5) .
Fe3 C7 1.941(5) .
Fe3 C6 1.951(5) .
Fe3 C11 1.953(5) .
Fe3 C5 1.953(5) .
N3 C3 1.479(5) .
N3 H3C 0.9200 .
N3 H3D 0.9200 .
C3 C4 1.506(6) .
C3 H3A 0.9900 .
C3 H3B 0.9900 .
C4 N4 1.469(6) .
C4 H4A 0.9900 .
C4 H4B 0.9900 .
N4 H4C 0.9200 .
N4 H4D 0.9200 .
N5 C5 1.143(6) .
N6 C6 1.158(6) .
C7 N7 1.150(6) .
C8 N8 1.167(6) .
N9 C9 1.168(6) .
N11 C11 1.144(6) 1_655
C11 N11 1.144(6) 1_455
N20 C21 1.466(6) .
N20 H20C 0.9200 .
N20 H20D 0.9200 .
N21 C22 1.467(6) .
N21 H21C 0.9200 .
N21 H21D 0.9200 .
C21 C22 1.512(6) 2
C21 H21A 0.9900 .
C21 H21B 0.9900 .
C22 C21 1.512(6) 2
C22 H22A 0.9900 .
C22 H22B 0.9900 .
